data_7231731
loop_
_publ_author_name
'Li, Cheng'
'Deng, Zhao-Peng'
'Huo, Li-Hua'
'Gao, Shan'

_publ_section_title
;
 Cooperative effects of metal cations and coordination modes on
 luminescent s-block metal--organic complexes constructed from V-shaped
 4,4&#x2032;-sulfonyldiphenol
;
_journal_issue 46
_journal_name_full CrystEngComm
_journal_page_first 7513
_journal_paper_doi 10.1039/C8CE01591K
_journal_volume 20
_journal_year 2018
_chemical_absolute_configuration rm
_chemical_formula_moiety 'C96 H76 Ba2 O32 S8'
_chemical_formula_sum 'C96 H76 Ba2 O32 S8'
_chemical_formula_weight 2272.73
_space_group_IT_number 79
_space_group_name_Hall 'I 4'
_space_group_name_H-M_alt 'I 4'
_symmetry_cell_setting tetragonal
_symmetry_space_group_name_Hall 'I 4'
_symmetry_space_group_name_H-M 'I 4'
_atom_sites_solution_hydrogens geom
_atom_sites_solution_primary direct
_atom_sites_solution_secondary difmap
_audit_creation_method SHELXL-97
_audit_update_record
;
2018-09-10 deposited with the CCDC.
2018-10-29 downloaded from the CCDC.
;
_cell_angle_alpha 90.00
_cell_angle_beta 90.00
_cell_angle_gamma 90.00
_cell_formula_units_Z 2
_cell_length_a 17.1688(10)
_cell_length_b 17.1688(10)
_cell_length_c 16.0605(11)
_cell_measurement_reflns_used 1709
_cell_measurement_temperature 295(2)
_cell_measurement_theta_max 27.67
_cell_measurement_theta_min 3.47
_cell_volume 4734.1(5)
_computing_cell_refinement
;
CrysAlis Pro (Agilent, 2013)
;
_computing_data_collection
;
CrysAlis Pro (Agilent, 2013)
;
_computing_data_reduction
;
CrysAlis Pro (Agilent, 2013)
;
_computing_molecular_graphics '(K. Brandenburg, Diamond 3.1, 2009)'
_computing_publication_material '(K. Brandenburg, Diamond 3.1, 2009)'
_computing_structure_refinement 'SHELXL-97 (Sheldrick, 1997)'
_computing_structure_solution 'SHELXS-97 (Sheldrick, 1990)'
_diffrn_ambient_temperature 295(2)
_diffrn_detector_area_resol_mean 16.1954
_diffrn_measured_fraction_theta_full 0.985
_diffrn_measured_fraction_theta_max 0.985
_diffrn_measurement_device_type 'Xcalibur, Eos'
_diffrn_measurement_method '\w scans'
_diffrn_radiation_monochromator graphite
_diffrn_radiation_source 'Enhance (Mo) X-ray Source'
_diffrn_radiation_type MoK\a
_diffrn_radiation_wavelength 0.71073
_diffrn_reflns_av_R_equivalents 0.0388
_diffrn_reflns_av_sigmaI/netI 0.0632
_diffrn_reflns_limit_h_max 20
_diffrn_reflns_limit_h_min -8
_diffrn_reflns_limit_k_max 14
_diffrn_reflns_limit_k_min -15
_diffrn_reflns_limit_l_max 8
_diffrn_reflns_limit_l_min -19
_diffrn_reflns_number 4021
_diffrn_reflns_theta_full 25.00
_diffrn_reflns_theta_max 25.00
_diffrn_reflns_theta_min 3.47
_exptl_absorpt_coefficient_mu 1.088
_exptl_absorpt_correction_T_max 0.9892
_exptl_absorpt_correction_T_min 0.7958
_exptl_absorpt_correction_type multi-scan
_exptl_absorpt_process_details
; 
CrysAlis Pro (Agilent, 2013)
Empirical absorption correction using spherical harmonics,
 implemented in SCALE3 ABSPACK scaling algorithm. 
;
_exptl_crystal_colour colorless
_exptl_crystal_density_diffrn 1.594
_exptl_crystal_density_method 'not measured'
_exptl_crystal_description prism
_exptl_crystal_F_000 2296
_exptl_crystal_size_max 0.22
_exptl_crystal_size_mid 0.12
_exptl_crystal_size_min 0.01
_refine_diff_density_max 1.709
_refine_diff_density_min -2.694
_refine_diff_density_rms 0.192
_refine_ls_abs_structure_details 'Flack H D (1983), Acta Cryst. A39, 876-881'
_refine_ls_abs_structure_Flack 0.06(6)
_refine_ls_extinction_method none
_refine_ls_goodness_of_fit_ref 1.062
_refine_ls_hydrogen_treatment mixed
_refine_ls_matrix_type full
_refine_ls_number_parameters 313
_refine_ls_number_reflns 2755
_refine_ls_number_restraints 67
_refine_ls_restrained_S_all 1.055
_refine_ls_R_factor_all 0.0861
_refine_ls_R_factor_gt 0.0845
_refine_ls_shift/su_max 0.002
_refine_ls_shift/su_mean 0.000
_refine_ls_structure_factor_coef Fsqd
_refine_ls_weighting_details 'calc w=1/[\s^2^(Fo^2^)+(0.1236P)^2^+134.0808P] where P=(Fo^2^+2Fc^2^)/3'
_refine_ls_weighting_scheme calc
_refine_ls_wR_factor_gt 0.2259
_refine_ls_wR_factor_ref 0.2279
_reflns_number_gt 2714
_reflns_number_total 2755
_reflns_threshold_expression >2sigma(I)
_cod_data_source_file c8ce01591k2.cif
_cod_data_source_block complex9
_cod_depositor_comments 'Adding full bibliography for 7231723--7231735.cif.'
_cod_database_code 7231731

loop_
_symmetry_equiv_pos_as_xyz
'x, y, z'
'-y, x, z'
'-x, -y, z'
'y, -x, z'
'x+1/2, y+1/2, z+1/2'
'-y+1/2, x+1/2, z+1/2'
'-x+1/2, -y+1/2, z+1/2'
'y+1/2, -x+1/2, z+1/2'

loop_
_atom_site_label
_atom_site_type_symbol
_atom_site_fract_x
_atom_site_fract_y
_atom_site_fract_z
_atom_site_U_iso_or_equiv
_atom_site_adp_type
_atom_site_occupancy
_atom_site_symmetry_multiplicity
_atom_site_calc_flag
_atom_site_refinement_flags
Ba1 Ba 0.5000 0.5000 0.50235(12) 0.0144(4) Uani 1 4 d S
Ba2 Ba 0.5000 0.5000 0.15100(19) 0.0500(7) Uani 1 4 d S
S1 S 0.60667(19) 0.63395(18) 0.3196(3) 0.0266(8) Uani 1 1 d U
S2 S 0.6226(3) 0.3331(2) 0.6283(3) 0.0324(10) Uani 1 1 d .
O1 O 0.5917(9) 0.9696(8) 0.3713(10) 0.056(4) Uani 1 1 d U
H1O H 0.6125 0.9788 0.4183 0.084 Uiso 1 1 d R
O2 O 0.5902(7) 0.5954(7) 0.4003(8) 0.033(3) Uani 1 1 d U
O3 O 0.5589(6) 0.6159(7) 0.2506(9) 0.035(3) Uani 1 1 d .
O4 O 0.9341(8) 0.5953(11) 0.2249(13) 0.076(6) Uani 1 1 d .
H4O H 0.9638 0.5942 0.2673 0.115 Uiso 1 1 d R
O5 O 0.5677(17) 0.2778(10) 0.9820(9) 0.103(8) Uani 1 1 d .
O6 O 0.5552(9) 0.3734(9) 0.5908(10) 0.062(4) Uani 1 1 d .
O7 O 0.6992(8) 0.3683(8) 0.6185(9) 0.048(3) Uani 1 1 d .
O8 O 0.6507(10) 0.0082(10) 0.5103(15) 0.086(6) Uani 1 1 d .
H8O H 0.6980 -0.0058 0.5051 0.128 Uiso 1 1 d R
C1 C 0.5944(11) 0.8927(10) 0.3578(11) 0.035(4) Uani 1 1 d .
C2 C 0.5892(12) 0.8641(10) 0.2790(13) 0.037(4) Uani 1 1 d .
H2 H 0.5832 0.8969 0.2334 0.045 Uiso 1 1 calc R
C3 C 0.5933(12) 0.7811(10) 0.2693(12) 0.037(4) Uani 1 1 d .
H3 H 0.5916 0.7586 0.2167 0.045 Uiso 1 1 calc R
C4 C 0.5999(7) 0.7354(7) 0.3395(11) 0.022(3) Uani 1 1 d .
C5 C 0.6060(12) 0.7641(11) 0.4172(13) 0.038(4) Uani 1 1 d .
H5 H 0.6108 0.7301 0.4619 0.045 Uiso 1 1 calc R
C6 C 0.6052(12) 0.8445(11) 0.4314(14) 0.047(5) Uani 1 1 d U
H6 H 0.6113 0.8657 0.4843 0.056 Uiso 1 1 calc R
C7 C 0.7055(9) 0.6217(9) 0.2936(10) 0.023(3) Uani 1 1 d U
C8 C 0.7251(10) 0.6184(10) 0.2106(13) 0.039(4) Uani 1 1 d U
H8 H 0.6871 0.6223 0.1695 0.046 Uiso 1 1 calc R
C9 C 0.7996(11) 0.6093(14) 0.1905(12) 0.050(5) Uani 1 1 d .
H9 H 0.8132 0.6053 0.1347 0.060 Uiso 1 1 calc R
C10 C 0.8586(10) 0.6057(12) 0.2514(12) 0.042(5) Uani 1 1 d .
C11 C 0.8345(10) 0.6057(10) 0.3381(11) 0.038(4) Uani 1 1 d .
H11 H 0.8715 0.6023 0.3803 0.046 Uiso 1 1 calc R
C12 C 0.7600(9) 0.6107(11) 0.3565(13) 0.041(4) Uani 1 1 d .
H12 H 0.7438 0.6069 0.4116 0.049 Uiso 1 1 calc R
C13 C 0.5779(13) 0.2863(12) 0.9003(18) 0.086(9) Uani 1 1 d DU
C14 C 0.5185(17) 0.2902(12) 0.8427(14) 0.107(11) Uani 1 1 d DU
H14 H 0.4683 0.2816 0.8626 0.129 Uiso 1 1 calc R
C15 C 0.5255(16) 0.3056(11) 0.7592(14) 0.075(8) Uani 1 1 d D
H15 H 0.4827 0.3072 0.7237 0.090 Uiso 1 1 calc R
C16 C 0.6053(9) 0.3191(9) 0.7297(13) 0.035(4) Uani 1 1 d D
C17 C 0.6712(14) 0.3146(9) 0.7922(13) 0.049(6) Uani 1 1 d D
H17 H 0.7226 0.3222 0.7759 0.059 Uiso 1 1 calc R
C18 C 0.6530(14) 0.2989(10) 0.8727(14) 0.068(8) Uani 1 1 d D
H18 H 0.6933 0.2966 0.9113 0.081 Uiso 1 1 calc R
C19 C 0.6258(11) 0.2382(9) 0.5938(13) 0.037(4) Uani 1 1 d .
C20 C 0.7009(14) 0.2079(10) 0.5710(13) 0.047(5) Uani 1 1 d .
H20 H 0.7447 0.2395 0.5753 0.057 Uiso 1 1 calc R
C21 C 0.7088(19) 0.1300(17) 0.5419(17) 0.075(7) Uani 1 1 d .
H21 H 0.7577 0.1109 0.5273 0.090 Uiso 1 1 calc R
C22 C 0.6492(13) 0.0864(18) 0.5358(15) 0.065(7) Uani 1 1 d .
C23 C 0.5708(14) 0.1125(13) 0.5564(15) 0.055(6) Uani 1 1 d .
H23 H 0.5282 0.0792 0.5531 0.067 Uiso 1 1 calc R
C24 C 0.5624(16) 0.1928(14) 0.5824(17) 0.071(8) Uani 1 1 d .
H24 H 0.5130 0.2134 0.5912 0.086 Uiso 1 1 calc R

loop_
_atom_site_aniso_label
_atom_site_aniso_U_11
_atom_site_aniso_U_22
_atom_site_aniso_U_33
_atom_site_aniso_U_23
_atom_site_aniso_U_13
_atom_site_aniso_U_12
Ba1 0.0142(5) 0.0142(5) 0.0147(8) 0.000 0.000 0.000
Ba2 0.0505(10) 0.0505(10) 0.0489(17) 0.000 0.000 0.000
S1 0.0268(15) 0.0241(15) 0.029(2) 0.007(2) -0.001(2) -0.0051(12)
S2 0.043(2) 0.0276(19) 0.027(2) 0.0071(17) -0.0005(19) 0.0053(17)
O1 0.074(7) 0.042(6) 0.051(7) -0.001(6) -0.001(6) 0.012(6)
O2 0.035(5) 0.030(5) 0.033(6) 0.020(5) 0.005(5) -0.013(4)
O3 0.025(5) 0.038(6) 0.043(8) -0.017(6) 0.001(6) -0.006(5)
O4 0.034(7) 0.105(14) 0.091(15) -0.040(12) 0.007(8) -0.016(8)
O5 0.23(3) 0.065(10) 0.019(10) 0.003(7) -0.002(11) -0.022(13)
O6 0.075(10) 0.065(9) 0.047(9) 0.017(8) 0.015(8) 0.043(8)
O7 0.062(8) 0.045(7) 0.037(8) 0.004(6) 0.001(7) -0.015(6)
O8 0.088(11) 0.074(10) 0.094(16) -0.053(12) -0.017(13) 0.002(9)
C1 0.052(10) 0.028(8) 0.026(9) 0.015(7) 0.014(8) 0.018(8)
C2 0.060(12) 0.016(8) 0.035(11) -0.012(7) 0.005(9) 0.009(7)
C3 0.055(11) 0.029(9) 0.027(10) 0.011(8) -0.002(9) 0.007(8)
C4 0.025(6) 0.015(6) 0.025(10) 0.003(6) 0.005(7) 0.001(5)
C5 0.048(10) 0.034(9) 0.031(11) 0.004(8) -0.008(9) 0.007(8)
C6 0.062(9) 0.045(8) 0.033(8) -0.005(7) 0.003(7) 0.003(7)
C7 0.023(5) 0.025(5) 0.022(5) -0.004(4) -0.012(4) -0.010(4)
C8 0.033(7) 0.039(7) 0.044(8) 0.004(7) -0.007(7) -0.002(6)
C9 0.042(10) 0.091(16) 0.018(9) 0.004(10) 0.005(8) 0.008(10)
C10 0.032(8) 0.075(13) 0.018(9) -0.018(9) 0.006(7) 0.008(8)
C11 0.041(8) 0.064(10) 0.009(9) -0.007(8) -0.005(8) -0.007(8)
C12 0.026(8) 0.068(12) 0.028(9) -0.010(9) -0.006(7) 0.016(8)
C13 0.086(12) 0.090(12) 0.080(12) 0.011(9) -0.002(9) 0.004(9)
C14 0.098(13) 0.119(13) 0.105(14) 0.003(10) 0.011(10) -0.004(9)
C15 0.067(15) 0.10(2) 0.055(16) -0.027(16) 0.008(13) 0.017(14)
C16 0.025(8) 0.043(10) 0.036(11) 0.002(9) -0.003(8) 0.019(7)
C17 0.068(13) 0.045(11) 0.035(11) 0.006(9) -0.011(10) 0.033(10)
C18 0.11(2) 0.061(13) 0.036(14) 0.016(11) -0.034(14) -0.033(14)
C19 0.054(11) 0.018(7) 0.039(11) 0.007(8) -0.009(9) 0.002(7)
C20 0.082(14) 0.027(8) 0.032(10) 0.004(8) -0.019(10) 0.014(9)
C21 0.093(19) 0.088(18) 0.043(14) 0.009(14) -0.020(14) 0.010(16)
C22 0.049(12) 0.12(2) 0.027(10) 0.030(14) -0.004(10) 0.014(13)
C23 0.064(13) 0.059(12) 0.043(13) -0.001(10) -0.019(11) -0.013(10)
C24 0.084(16) 0.071(15) 0.060(17) 0.043(14) -0.025(14) -0.032(13)

loop_
_atom_type_symbol
_atom_type_description
_atom_type_scat_dispersion_real
_atom_type_scat_dispersion_imag
_atom_type_scat_source
C C 0.0033 0.0016 'International Tables Vol C Tables 4.2.6.8 and 6.1.1.4'
H H 0.0000 0.0000 'International Tables Vol C Tables 4.2.6.8 and 6.1.1.4'
O O 0.0106 0.0060 'International Tables Vol C Tables 4.2.6.8 and 6.1.1.4'
S S 0.1246 0.1234 'International Tables Vol C Tables 4.2.6.8 and 6.1.1.4'
Ba Ba -0.3244 2.2819 'International Tables Vol C Tables 4.2.6.8 and 6.1.1.4'

loop_
_geom_angle_atom_site_label_1
_geom_angle_atom_site_label_2
_geom_angle_atom_site_label_3
_geom_angle
_geom_angle_site_symmetry_1
_geom_angle_site_symmetry_3
O6 Ba1 O6 74.7(3) 2_655 .
O6 Ba1 O6 118.1(7) 2_655 4_565
O6 Ba1 O6 74.7(3) . 4_565
O6 Ba1 O6 74.7(3) 2_655 3_665
O6 Ba1 O6 118.1(7) . 3_665
O6 Ba1 O6 74.7(3) 4_565 3_665
O6 Ba1 O2 160.2(4) 2_655 3_665
O6 Ba1 O2 91.8(4) . 3_665
O6 Ba1 O2 70.4(4) 4_565 3_665
O6 Ba1 O2 125.0(4) 3_665 3_665
O6 Ba1 O2 91.8(4) 2_655 4_565
O6 Ba1 O2 70.4(4) . 4_565
O6 Ba1 O2 125.0(4) 4_565 4_565
O6 Ba1 O2 160.2(4) 3_665 4_565
O2 Ba1 O2 69.8(3) 3_665 4_565
O6 Ba1 O2 125.0(4) 2_655 2_655
O6 Ba1 O2 160.2(4) . 2_655
O6 Ba1 O2 91.8(4) 4_565 2_655
O6 Ba1 O2 70.4(4) 3_665 2_655
O2 Ba1 O2 69.8(3) 3_665 2_655
O2 Ba1 O2 108.0(5) 4_565 2_655
O6 Ba1 O2 70.4(4) 2_655 .
O6 Ba1 O2 125.0(4) . .
O6 Ba1 O2 160.2(4) 4_565 .
O6 Ba1 O2 91.8(4) 3_665 .
O2 Ba1 O2 108.0(5) 3_665 .
O2 Ba1 O2 69.8(3) 4_565 .
O2 Ba1 O2 69.8(3) 2_655 .
O3 Ba2 O3 70.2(3) . 4_565
O3 Ba2 O3 108.7(6) . 3_665
O3 Ba2 O3 70.2(3) 4_565 3_665
O3 Ba2 O3 70.2(3) . 2_655
O3 Ba2 O3 108.7(6) 4_565 2_655
O3 Ba2 O3 70.2(3) 3_665 2_655
O3 S1 O2 118.5(7) . .
O3 S1 C7 110.3(8) . .
O2 S1 C7 109.7(7) . .
O3 S1 C4 108.6(7) . .
O2 S1 C4 105.6(8) . .
C7 S1 C4 102.9(6) . .
O7 S2 O6 117.9(9) . .
O7 S2 C16 109.0(9) . .
O6 S2 C16 109.0(8) . .
O7 S2 C19 109.2(9) . .
O6 S2 C19 109.7(10) . .
C16 S2 C19 100.6(9) . .
C1 O1 H1O 108.3 . .
S1 O2 Ba1 152.0(7) . .
S1 O3 Ba2 146.1(8) . .
C10 O4 H4O 108.7 . .
S2 O6 Ba1 147.9(10) . .
C22 O8 H8O 108.4 . .
O1 C1 C2 120.3(15) . .
O1 C1 C6 115.7(17) . .
C2 C1 C6 124.0(16) . .
C1 C2 C3 117.1(18) . .
C1 C2 H2 121.4 . .
C3 C2 H2 121.4 . .
C4 C3 C2 118.8(18) . .
C4 C3 H3 120.6 . .
C2 C3 H3 120.6 . .
C5 C4 C3 123.8(15) . .
C5 C4 S1 121.4(13) . .
C3 C4 S1 114.7(13) . .
C4 C5 C6 120.8(18) . .
C4 C5 H5 119.6 . .
C6 C5 H5 119.6 . .
C5 C6 C1 115.5(19) . .
C5 C6 H6 122.3 . .
C1 C6 H6 122.3 . .
C8 C7 C12 122.3(16) . .
C8 C7 S1 118.0(12) . .
C12 C7 S1 119.6(13) . .
C9 C8 C7 118.3(18) . .
C9 C8 H8 120.8 . .
C7 C8 H8 120.8 . .
C8 C9 C10 122.0(19) . .
C8 C9 H9 119.0 . .
C10 C9 H9 119.0 . .
O4 C10 C9 118.0(17) . .
O4 C10 C11 124.4(18) . .
C9 C10 C11 117.4(15) . .
C12 C11 C10 119.5(17) . .
C12 C11 H11 120.3 . .
C10 C11 H11 120.3 . .
C11 C12 C7 120.0(19) . .
C11 C12 H12 120.0 . .
C7 C12 H12 120.0 . .
O5 C13 C14 125(2) . .
O5 C13 C18 117(2) . .
C14 C13 C18 118(3) . .
C15 C14 C13 127(3) . .
C15 C14 H14 116.6 . .
C13 C14 H14 116.6 . .
C14 C15 C16 115(3) . .
C14 C15 H15 122.3 . .
C16 C15 H15 122.3 . .
C15 C16 C17 118(2) . .
C15 C16 S2 120.2(15) . .
C17 C16 S2 121.4(14) . .
C18 C17 C16 118(2) . .
C18 C17 H17 121.0 . .
C16 C17 H17 121.0 . .
C17 C18 C13 123(2) . .
C17 C18 H18 118.3 . .
C13 C18 H18 118.3 . .
C24 C19 C20 118.7(19) . .
C24 C19 S2 124.3(18) . .
C20 C19 S2 116.9(14) . .
C21 C20 C19 121(2) . .
C21 C20 H20 119.7 . .
C19 C20 H20 119.7 . .
C22 C21 C20 120(3) . .
C22 C21 H21 120.0 . .
C20 C21 H21 120.0 . .
C21 C22 O8 125(2) . .
C21 C22 C23 123(3) . .
O8 C22 C23 112(2) . .
C24 C23 C22 117(2) . .
C24 C23 H23 121.6 . .
C22 C23 H23 121.6 . .
C19 C24 C23 121(3) . .
C19 C24 H24 119.7 . .
C23 C24 H24 119.7 . .

loop_
_geom_bond_atom_site_label_1
_geom_bond_atom_site_label_2
_geom_bond_distance
_geom_bond_site_symmetry_2
Ba1 O6 2.764(14) 2_655
Ba1 O6 2.764(14) .
Ba1 O6 2.764(14) 4_565
Ba1 O6 2.764(14) 3_665
Ba1 O2 2.786(10) 3_665
Ba1 O2 2.786(10) 4_565
Ba1 O2 2.786(10) 2_655
Ba1 O2 2.786(10) .
Ba2 O3 2.746(12) .
Ba2 O3 2.746(12) 4_565
Ba2 O3 2.746(12) 3_665
Ba2 O3 2.746(12) 2_655
S1 O3 1.413(14) .
S1 O2 1.483(12) .
S1 C7 1.760(16) .
S1 C4 1.775(13) .
S2 O7 1.457(14) .
S2 O6 1.477(15) .
S2 C16 1.67(2) .
S2 C19 1.722(16) .
O1 C1 1.34(2) .
O1 H1O 0.8500 .
O4 C10 1.38(2) .
O4 H4O 0.8500 .
O5 C13 1.33(3) .
O8 C22 1.40(3) .
O8 H8O 0.8501 .
C1 C2 1.36(3) .
C1 C6 1.45(3) .
C2 C3 1.43(2) .
C2 H2 0.9300 .
C3 C4 1.38(2) .
C3 H3 0.9300 .
C4 C5 1.35(3) .
C5 C6 1.40(3) .
C5 H5 0.9300 .
C6 H6 0.9300 .
C7 C8 1.38(3) .
C7 C12 1.39(2) .
C8 C9 1.33(3) .
C8 H8 0.9300 .
C9 C10 1.41(3) .
C9 H9 0.9300 .
C10 C11 1.45(2) .
C11 C12 1.32(2) .
C11 H11 0.9300 .
C12 H12 0.9300 .
C13 C14 1.379(10) .
C13 C18 1.380(10) .
C14 C15 1.372(10) .
C14 H14 0.9300 .
C15 C16 1.47(3) .
C15 H15 0.9300 .
C16 C17 1.51(3) .
C17 C18 1.36(3) .
C17 H17 0.9300 .
C18 H18 0.9300 .
C19 C24 1.35(3) .
C19 C20 1.44(3) .
C20 C21 1.42(3) .
C20 H20 0.9300 .
C21 C22 1.27(4) .
C21 H21 0.9300 .
C22 C23 1.46(3) .
C23 C24 1.45(4) .
C23 H23 0.9300 .
C24 H24 0.9300 .

loop_
_geom_hbond_atom_site_label_D
_geom_hbond_atom_site_label_H
_geom_hbond_atom_site_label_A
_geom_hbond_distance_DH
_geom_hbond_distance_HA
_geom_hbond_distance_DA
_geom_hbond_angle_DHA
_geom_hbond_site_symmetry_A
O1 H1O O8 0.85 1.69 2.54(3) 173.3 1_565
O4 H4O O1 0.85 2.03 2.87(2) 177.5 2_755
O8 H8O O5 0.85 1.77 2.58(3) 158.0 8_554

loop_
_geom_torsion_atom_site_label_1
_geom_torsion_atom_site_label_2
_geom_torsion_atom_site_label_3
_geom_torsion_atom_site_label_4
_geom_torsion
_geom_torsion_site_symmetry_1
O3 S1 O2 Ba1 -6(2) .
C7 S1 O2 Ba1 -133.8(15) .
C4 S1 O2 Ba1 115.9(15) .
O6 Ba1 O2 S1 -180.0(16) 2_655
O6 Ba1 O2 S1 126.4(15) .
O6 Ba1 O2 S1 -61(2) 4_565
O6 Ba1 O2 S1 -106.9(16) 3_665
O2 Ba1 O2 S1 20.9(14) 3_665
O2 Ba1 O2 S1 80.5(13) 4_565
O2 Ba1 O2 S1 -38.6(15) 2_655
O2 S1 O3 Ba2 -55.2(16) .
C7 S1 O3 Ba2 72.4(15) .
C4 S1 O3 Ba2 -175.5(12) .
O3 Ba2 O3 S1 -11.3(14) 4_565
O3 Ba2 O3 S1 48.5(13) 3_665
O3 Ba2 O3 S1 108.3(11) 2_655
O7 S2 O6 Ba1 -1(2) .
C16 S2 O6 Ba1 123.4(17) .
C19 S2 O6 Ba1 -127.4(17) .
O6 Ba1 O6 S2 -31(2) 2_655
O6 Ba1 O6 S2 -156.3(16) 4_565
O6 Ba1 O6 S2 -93.5(19) 3_665
O2 Ba1 O6 S2 134.7(18) 3_665
O2 Ba1 O6 S2 66.9(17) 4_565
O2 Ba1 O6 S2 155.5(13) 2_655
O2 Ba1 O6 S2 21(2) .
O1 C1 C2 C3 179.3(17) .
C6 C1 C2 C3 1(3) .
C1 C2 C3 C4 2(3) .
C2 C3 C4 C5 -3(3) .
C2 C3 C4 S1 -178.7(14) .
O3 S1 C4 C5 148.1(14) .
O2 S1 C4 C5 20.1(15) .
C7 S1 C4 C5 -95.0(15) .
O3 S1 C4 C3 -36.0(14) .
O2 S1 C4 C3 -164.0(12) .
C7 S1 C4 C3 81.0(13) .
C3 C4 C5 C6 1(3) .
S1 C4 C5 C6 176.2(15) .
C4 C5 C6 C1 2(3) .
O1 C1 C6 C5 178.5(18) .
C2 C1 C6 C5 -3(3) .
O3 S1 C7 C8 17.3(15) .
O2 S1 C7 C8 149.6(13) .
C4 S1 C7 C8 -98.4(14) .
O3 S1 C7 C12 -158.7(14) .
O2 S1 C7 C12 -26.4(16) .
C4 S1 C7 C12 85.7(15) .
C12 C7 C8 C9 -4(3) .
S1 C7 C8 C9 179.8(16) .
C7 C8 C9 C10 -2(3) .
C8 C9 C10 O4 179(2) .
C8 C9 C10 C11 5(3) .
O4 C10 C11 C12 -175(2) .
C9 C10 C11 C12 -1(3) .
C10 C11 C12 C7 -5(3) .
C8 C7 C12 C11 8(3) .
S1 C7 C12 C11 -176.3(14) .
O5 C13 C14 C15 174(2) .
C18 C13 C14 C15 0.1(3) .
C13 C14 C15 C16 -0.1(3) .
C14 C15 C16 C17 0.4(6) .
C14 C15 C16 S2 176.3(12) .
O7 S2 C16 C15 162.6(10) .
O6 S2 C16 C15 32.6(12) .
C19 S2 C16 C15 -82.6(11) .
O7 S2 C16 C17 -21.7(12) .
O6 S2 C16 C17 -151.7(11) .
C19 S2 C16 C17 93.1(12) .
C15 C16 C17 C18 -0.7(9) .
S2 C16 C17 C18 -176.5(13) .
C16 C17 C18 C13 0.7(10) .
O5 C13 C18 C17 -174.7(19) .
C14 C13 C18 C17 -0.3(8) .
O7 S2 C19 C24 -169.4(18) .
O6 S2 C19 C24 -39(2) .
C16 S2 C19 C24 76(2) .
O7 S2 C19 C20 6.5(18) .
O6 S2 C19 C20 137.2(15) .
C16 S2 C19 C20 -108.1(16) .
C24 C19 C20 C21 -4(3) .
S2 C19 C20 C21 179.9(17) .
C19 C20 C21 C22 0(3) .
C20 C21 C22 O8 -178(2) .
C20 C21 C22 C23 1(4) .
C21 C22 C23 C24 2(3) .
O8 C22 C23 C24 -179(2) .
C20 C19 C24 C23 7(3) .
S2 C19 C24 C23 -177.4(17) .
C22 C23 C24 C19 -6(3) .
